data_4060241
loop_
_publ_author_name
'Song, Li-Cheng'
'Gong, Feng-Hua'
'Meng, Tao'
'Ge, Jian-Hua'
'Cui, Li-Na'
'Hu, Qing-Mei'

_publ_section_title
;
 General Synthetic Route to Double-Butterfly Fe/S Cluster Complexes via
 Reactions of the Dianions {[(\m-CO)Fe2(CO)6]2(\m-SZS-\m)}2-with Electrophiles
;
_journal_coden_ASTM ORGND7
_journal_issue 4
_journal_name_full Organometallics
_journal_page_first 823
_journal_page_last 831
_journal_paper_doi 10.1021/om034208f
_journal_volume 23
_journal_year 2004
_chemical_formula_sum 'C22 H18 Fe4 O12 S2'
_chemical_formula_weight 761.88
_space_group_IT_number 2
_symmetry_cell_setting triclinic
_symmetry_space_group_name_Hall '-P 1'
_symmetry_space_group_name_H-M 'P -1'
_atom_sites_solution_hydrogens geom
_atom_sites_solution_primary direct
_atom_sites_solution_secondary difmap
_cell_angle_alpha 98.568(8)
_cell_angle_beta 98.011(8)
_cell_angle_gamma 110.770(8)
_cell_formula_units_Z 1
_cell_length_a 7.949(4)
_cell_length_b 8.814(4)
_cell_length_c 11.157(5)
_cell_measurement_reflns_used 524
_cell_measurement_temperature 293(2)
_cell_measurement_theta_max 23.79
_cell_measurement_theta_min 3.50
_cell_volume 706.9(6)
_diffrn_ambient_temperature 293(2)
_diffrn_detector_area_resol_mean ?
_diffrn_measurement_device_type 'CCD area detector'
_diffrn_measurement_method 'phi and omega scans'
_diffrn_radiation_monochromator graphite
_diffrn_radiation_source 'fine-focus sealed tube'
_diffrn_radiation_type MoK\a
_diffrn_radiation_wavelength 0.71073
_diffrn_reflns_av_R_equivalents 0.0243
_diffrn_reflns_av_sigmaI/netI 0.0678
_diffrn_reflns_limit_h_max 9
_diffrn_reflns_limit_h_min -7
_diffrn_reflns_limit_k_max 11
_diffrn_reflns_limit_k_min -10
_diffrn_reflns_limit_l_max 13
_diffrn_reflns_limit_l_min -10
_diffrn_reflns_number 3350
_diffrn_reflns_theta_max 26.44
_diffrn_reflns_theta_min 2.53
_diffrn_standards_decay_% ?
_diffrn_standards_interval_count ?
_diffrn_standards_interval_time ?
_diffrn_standards_number ?
_exptl_absorpt_coefficient_mu 2.218
_exptl_absorpt_correction_T_max 1.000000
_exptl_absorpt_correction_T_min 0.601740
_exptl_absorpt_correction_type multi-scan
_exptl_absorpt_process_details SADABS
_exptl_crystal_colour ?
_exptl_crystal_density_diffrn 1.790
_exptl_crystal_density_meas 0
_exptl_crystal_density_method 'not measured'
_exptl_crystal_description ?
_exptl_crystal_F_000 382
_exptl_crystal_size_max 0.22
_exptl_crystal_size_mid 0.20
_exptl_crystal_size_min 0.18
_refine_ls_extinction_coef ?
_refine_ls_extinction_method none
_refine_ls_goodness_of_fit_ref 0.931
_refine_ls_hydrogen_treatment mixed
_refine_ls_matrix_type full
_refine_ls_number_parameters 181
_refine_ls_number_reflns 2643
_refine_ls_number_restraints 0
_refine_ls_restrained_S_all 0.931
_refine_ls_R_factor_all 0.0755
_refine_ls_R_factor_gt 0.0392
_refine_ls_shift/su_max 0.000
_refine_ls_shift/su_mean 0.000
_refine_ls_structure_factor_coef Fsqd
_refine_ls_weighting_details 'calc w=1/[\s^2^(Fo^2^)+(0.0329P)^2^+0.0000P] where P=(Fo^2^+2Fc^2^)/3'
_refine_ls_weighting_scheme calc
_refine_ls_wR_factor_gt 0.0706
_refine_ls_wR_factor_ref 0.0805
_reflns_number_gt 1761
_reflns_number_total 2643
_reflns_threshold_expression >2sigma(I)
_cod_depositor_comments
;
The following automatic conversions were performed:
'_symmetry_cell_setting' value 'Triclinic' changed to 'triclinic'
according to '/home/saulius/struct/CIF-dictionaries/cif_core.dic'
dictionary named 'cif_core.dic' version 2.4.1 from
2010-06-29.

'_exptl_absorpt_correction_type' value 'MULTI-SCAN' changed
to 'multi-scan' according to
'/home/saulius/struct/CIF-dictionaries/cif_core.dic' dictionary named
'cif_core.dic' version 2.4.1 from 2010-06-29.

Automatic conversion script
Id: cif_fix_enum 1527 2010-12-29 10:47:43Z saulius 
;
_cod_original_sg_symbol_H-M P-1
_cod_database_code 4060241

loop_
_symmetry_equiv_pos_as_xyz
'x, y, z'
'-x, -y, -z'

loop_
_atom_site_label
_atom_site_type_symbol
_atom_site_fract_x
_atom_site_fract_y
_atom_site_fract_z
_atom_site_U_iso_or_equiv
_atom_site_adp_type
_atom_site_occupancy
_atom_site_symmetry_multiplicity
_atom_site_calc_flag
_atom_site_refinement_flags
_atom_site_disorder_assembly
_atom_site_disorder_group
Fe1 Fe 0.19801(8) 0.42665(6) 0.21628(5) 0.03306(18) Uani 1 1 d . . .
Fe2 Fe 0.35246(8) 0.20490(7) 0.21931(5) 0.03568(18) Uani 1 1 d . . .
S1 S 0.25128(14) 0.31062(12) 0.37365(9) 0.0355(3) Uani 1 1 d . . .
C1 C 0.2033(6) 0.4721(5) 0.0672(4) 0.0420(11) Uani 1 1 d . . .
O1 O 0.2016(4) 0.4977(4) -0.0278(3) 0.0662(10) Uani 1 1 d . . .
C2 C 0.1215(6) 0.5776(6) 0.2863(4) 0.0512(12) Uani 1 1 d . . .
O2 O 0.0747(6) 0.6736(4) 0.3291(4) 0.0905(13) Uani 1 1 d . . .
C3 C -0.0223(6) 0.2683(5) 0.1555(4) 0.0398(10) Uani 1 1 d . . .
O3 O -0.1666(4) 0.1757(4) 0.1160(3) 0.0592(9) Uani 1 1 d . . .
C4 C 0.4114(6) 0.1883(5) 0.0721(4) 0.0479(12) Uani 1 1 d . . .
O4 O 0.4440(5) 0.1789(4) -0.0224(3) 0.0734(11) Uani 1 1 d . . .
C5 C 0.4735(6) 0.1000(5) 0.2923(5) 0.0538(13) Uani 1 1 d . . .
O5 O 0.5536(6) 0.0371(5) 0.3409(4) 0.0992(14) Uani 1 1 d . . .
C6 C 0.1442(6) 0.0302(6) 0.1634(4) 0.0443(11) Uani 1 1 d . . .
O6 O 0.0174(5) -0.0864(4) 0.1275(3) 0.0680(10) Uani 1 1 d . . .
C7 C 0.4587(5) 0.6178(5) 0.2911(4) 0.0483(12) Uani 1 1 d . . .
H7A H 0.4797 0.7176 0.2585 0.058 Uiso 1 1 calc R . .
H7B H 0.4923 0.6435 0.3809 0.058 Uiso 1 1 calc R . .
C8 C 0.5278(6) 0.5095(5) 0.2336(4) 0.0432(11) Uani 1 1 d . . .
H8A H 0.5721 0.5369 0.1588 0.052 Uiso 1 1 calc R . .
C9 C 0.6012(6) 0.4090(5) 0.2911(4) 0.0494(12) Uani 1 1 d . . .
H9A H 0.6304 0.4408 0.3808 0.059 Uiso 1 1 calc R . .
H9B H 0.7047 0.3971 0.2596 0.059 Uiso 1 1 calc R . .
C10 C 0.0442(5) 0.1667(5) 0.4042(4) 0.0388(10) Uani 1 1 d . . .
H10A H -0.0216 0.2279 0.4426 0.047 Uiso 1 1 calc R . .
H10B H -0.0346 0.0962 0.3266 0.047 Uiso 1 1 calc R . .
C11 C 0.0854(5) 0.0611(5) 0.4874(4) 0.0400(10) Uani 1 1 d . . .
H11A H 0.1631 0.1319 0.5653 0.048 Uiso 1 1 calc R . .
H11B H 0.1530 0.0015 0.4495 0.048 Uiso 1 1 calc R . .

loop_
_atom_site_aniso_label
_atom_site_aniso_U_11
_atom_site_aniso_U_22
_atom_site_aniso_U_33
_atom_site_aniso_U_23
_atom_site_aniso_U_13
_atom_site_aniso_U_12
Fe1 0.0400(4) 0.0298(3) 0.0311(4) 0.0080(3) 0.0114(3) 0.0133(3)
Fe2 0.0364(3) 0.0343(4) 0.0372(4) 0.0064(3) 0.0107(3) 0.0139(3)
S1 0.0403(6) 0.0337(6) 0.0288(6) 0.0081(4) 0.0106(5) 0.0081(5)
C1 0.041(3) 0.042(3) 0.046(3) 0.019(2) 0.016(2) 0.013(2)
O1 0.069(2) 0.091(3) 0.049(2) 0.040(2) 0.0221(19) 0.029(2)
C2 0.058(3) 0.044(3) 0.057(3) 0.012(2) 0.023(2) 0.021(3)
O2 0.110(3) 0.071(3) 0.106(3) -0.002(2) 0.042(3) 0.054(3)
C3 0.051(3) 0.036(3) 0.036(3) 0.009(2) 0.013(2) 0.019(2)
O3 0.0453(19) 0.048(2) 0.069(2) 0.0069(17) 0.0028(17) 0.0051(17)
C4 0.046(3) 0.044(3) 0.046(3) 0.005(2) 0.016(2) 0.008(2)
O4 0.077(2) 0.071(2) 0.052(2) -0.0031(18) 0.030(2) 0.005(2)
C5 0.050(3) 0.039(3) 0.072(4) 0.010(2) 0.009(3) 0.020(2)
O5 0.092(3) 0.086(3) 0.134(4) 0.042(3) -0.001(3) 0.053(3)
C6 0.050(3) 0.044(3) 0.044(3) 0.008(2) 0.016(2) 0.023(2)
O6 0.063(2) 0.049(2) 0.071(3) -0.0012(18) 0.0115(19) 0.003(2)
C7 0.041(3) 0.037(3) 0.054(3) 0.009(2) 0.005(2) 0.000(2)
C8 0.036(2) 0.038(2) 0.044(3) 0.010(2) 0.015(2) -0.002(2)
C9 0.035(2) 0.045(3) 0.059(3) 0.006(2) 0.017(2) 0.004(2)
C10 0.041(2) 0.046(3) 0.035(2) 0.017(2) 0.017(2) 0.018(2)
C11 0.044(2) 0.040(3) 0.037(2) 0.013(2) 0.016(2) 0.013(2)
